data_4337231
loop_
_publ_author_name
'Han, Jing'
'Nishihara, Sadafumi'
'Inoue, Katsuya'
'Kurmoo, Mohamedally'

_publ_section_title
;
 On the Nature of the Structural and Magnetic Phase Transitions in the
 Layered Perovskite-Like (CH3NH3)2[Fe(II)Cl4].
;
_journal_issue 4
_journal_name_full 'Inorganic chemistry'
_journal_page_first 2068
_journal_page_last 2075
_journal_paper_doi 10.1021/ic402535u
_journal_volume 53
_journal_year 2014
_chemical_formula_sum 'C H6 Cl2 Fe0.5 N'
_chemical_formula_weight 130.89
_chemical_name_systematic
; 
 ? 
;
_space_group_IT_number 56
_symmetry_space_group_name_Hall '-P 2ab 2ac'
_symmetry_space_group_name_H-M 'P c c n'
_atom_sites_solution_hydrogens geom
_atom_sites_solution_primary direct
_atom_sites_solution_secondary difmap
_audit_creation_method SHELXL-97
_cell_angle_alpha 90.00
_cell_angle_beta 90.00
_cell_angle_gamma 90.00
_cell_formula_units_Z 8
_cell_length_a 7.1804(16)
_cell_length_b 7.1804(16)
_cell_length_c 19.085(4)
_cell_measurement_temperature 193(2)
_cell_volume 984.0(4)
_computing_structure_refinement 'SHELXL-97 (Sheldrick, 1997)'
_computing_structure_solution 'SHELXS-97 (Sheldrick, 1990)'
_diffrn_ambient_temperature 193(2)
_diffrn_measured_fraction_theta_full 0.998
_diffrn_measured_fraction_theta_max 0.998
_diffrn_radiation_monochromator graphite
_diffrn_radiation_source 'fine-focus sealed tube'
_diffrn_radiation_type MoK\a
_diffrn_radiation_wavelength 0.71073
_diffrn_reflns_av_R_equivalents 0.0235
_diffrn_reflns_av_sigmaI/netI 0.0455
_diffrn_reflns_limit_h_max 8
_diffrn_reflns_limit_h_min -8
_diffrn_reflns_limit_k_max 8
_diffrn_reflns_limit_k_min -8
_diffrn_reflns_limit_l_max 22
_diffrn_reflns_limit_l_min -22
_diffrn_reflns_number 8361
_diffrn_reflns_theta_full 25.21
_diffrn_reflns_theta_max 25.21
_diffrn_reflns_theta_min 2.13
_exptl_absorpt_coefficient_mu 2.549
_exptl_absorpt_correction_T_max 0.9508
_exptl_absorpt_correction_T_min 0.7846
_exptl_crystal_density_diffrn 1.767
_exptl_crystal_density_method 'not measured'
_exptl_crystal_F_000 528
_exptl_crystal_size_max 0.10
_exptl_crystal_size_mid 0.10
_exptl_crystal_size_min 0.02
_refine_diff_density_max 0.586
_refine_diff_density_min -0.394
_refine_diff_density_rms 0.074
_refine_ls_extinction_method none
_refine_ls_goodness_of_fit_ref 1.342
_refine_ls_hydrogen_treatment mixed
_refine_ls_matrix_type full
_refine_ls_number_parameters 46
_refine_ls_number_reflns 898
_refine_ls_number_restraints 0
_refine_ls_restrained_S_all 1.342
_refine_ls_R_factor_all 0.0271
_refine_ls_R_factor_gt 0.0261
_refine_ls_shift/su_max 0.000
_refine_ls_shift/su_mean 0.000
_refine_ls_structure_factor_coef Fsqd
_refine_ls_weighting_details 'calc w=1/[\s^2^(Fo^2^)+(0.0000P)^2^+1.2436P] where P=(Fo^2^+2Fc^2^)/3'
_refine_ls_weighting_scheme calc
_refine_ls_wR_factor_gt 0.0911
_refine_ls_wR_factor_ref 0.0935
_reflns_number_gt 879
_reflns_number_total 898
_reflns_threshold_expression >2sigma(I)
_cod_data_source_file D-193k-Pccn.cif
_cod_data_source_block D-193K-Pccn
_cod_original_sg_symbol_H-M '? P ccn'
_cod_original_formula_sum 'C H6 Cl2 Fe0.50 N'
_cod_database_code 4337231

loop_
_symmetry_equiv_pos_as_xyz
'x, y, z'
'-x+1/2, -y+1/2, z'
'x+1/2, -y, -z+1/2'
'-x, y+1/2, -z+1/2'
'-x, -y, -z'
'x-1/2, y-1/2, -z'
'-x-1/2, y, z-1/2'
'x, -y-1/2, z-1/2'

loop_
_atom_site_label
_atom_site_type_symbol
_atom_site_fract_x
_atom_site_fract_y
_atom_site_fract_z
_atom_site_U_iso_or_equiv
_atom_site_adp_type
_atom_site_occupancy
_atom_site_symmetry_multiplicity
_atom_site_calc_flag
_atom_site_refinement_flags
Fe1 Fe 0.0000 0.0000 0.0000 0.0140(2) Uani 1 2 d S
Cl1 Cl -0.02198(10) -0.02496(11) 0.12560(4) 0.0256(2) Uani 1 1 d .
Cl2 Cl 0.2500 -0.2500 -0.00092(5) 0.0224(3) Uani 1 2 d S
Cl3 Cl 0.2500 0.2500 0.01417(5) 0.0202(3) Uani 1 2 d S
N1 N 0.4888(3) 0.0124(3) -0.11378(15) 0.0271(7) Uani 1 1 d .
H1 H 0.5668 -0.0599 -0.0878 0.041 Uiso 1 1 calc R
H1A H 0.3686 -0.0153 -0.1028 0.041 Uiso 1 1 calc R
H1B H 0.5113 0.1346 -0.1043 0.041 Uiso 1 1 calc R
C1 C 0.5205(5) -0.0232(5) -0.1881(2) 0.0438(9) Uani 1 1 d .
H1C H 0.4365 0.0546 -0.2160 0.066 Uiso 1 1 calc R
H1D H 0.4965 -0.1548 -0.1982 0.066 Uiso 1 1 calc R
H1E H 0.6499 0.0068 -0.1999 0.066 Uiso 1 1 calc R

loop_
_atom_site_aniso_label
_atom_site_aniso_U_11
_atom_site_aniso_U_22
_atom_site_aniso_U_33
_atom_site_aniso_U_23
_atom_site_aniso_U_13
_atom_site_aniso_U_12
Fe1 0.0106(4) 0.0123(4) 0.0191(4) 0.00009(17) 0.00000(18) 0.0009(2)
Cl1 0.0285(4) 0.0288(4) 0.0195(4) -0.0004(3) -0.0005(3) -0.0023(3)
Cl2 0.0126(5) 0.0142(5) 0.0404(6) 0.000 0.000 0.0052(4)
Cl3 0.0142(5) 0.0159(5) 0.0305(5) 0.000 0.000 -0.0041(4)
N1 0.0286(16) 0.0284(16) 0.0243(15) 0.0018(9) -0.0015(10) 0.0036(10)
C1 0.052(2) 0.053(2) 0.0265(19) -0.0068(15) 0.0060(15) 0.0023(17)

loop_
_atom_type_symbol
_atom_type_description
_atom_type_scat_dispersion_real
_atom_type_scat_dispersion_imag
_atom_type_scat_source
C C 0.0033 0.0016 'International Tables Vol C Tables 4.2.6.8 and 6.1.1.4'
H H 0.0000 0.0000 'International Tables Vol C Tables 4.2.6.8 and 6.1.1.4'
N N 0.0061 0.0033 'International Tables Vol C Tables 4.2.6.8 and 6.1.1.4'
Cl Cl 0.1484 0.1585 'International Tables Vol C Tables 4.2.6.8 and 6.1.1.4'
Fe Fe 0.3463 0.8444 'International Tables Vol C Tables 4.2.6.8 and 6.1.1.4'

loop_
_geom_angle_atom_site_label_1
_geom_angle_atom_site_label_2
_geom_angle_atom_site_label_3
_geom_angle
_geom_angle_site_symmetry_1
_geom_angle_site_symmetry_3
Cl1 Fe1 Cl1 180.0 5 .
Cl1 Fe1 Cl2 90.03(3) 5 5
Cl1 Fe1 Cl2 89.97(3) . 5
Cl1 Fe1 Cl2 89.96(3) 5 .
Cl1 Fe1 Cl2 90.04(3) . .
Cl2 Fe1 Cl2 180.0 5 .
Cl1 Fe1 Cl3 89.59(3) 5 5
Cl1 Fe1 Cl3 90.41(3) . 5
Cl2 Fe1 Cl3 90.042(18) 5 5
Cl2 Fe1 Cl3 89.958(18) . 5
Cl1 Fe1 Cl3 90.40(3) 5 .
Cl1 Fe1 Cl3 89.60(3) . .
Cl2 Fe1 Cl3 89.958(18) 5 .
Cl2 Fe1 Cl3 90.042(18) . .
Cl3 Fe1 Cl3 180.0 5 .
Fe1 Cl2 Fe1 179.21(4) . 2_545
Fe1 Cl3 Fe1 167.83(4) . 2

loop_
_geom_bond_atom_site_label_1
_geom_bond_atom_site_label_2
_geom_bond_distance
_geom_bond_site_symmetry_2
Fe1 Cl1 2.4089(9) 5
Fe1 Cl1 2.4089(9) .
Fe1 Cl2 2.5387(4) 5
Fe1 Cl2 2.5387(4) .
Fe1 Cl3 2.5530(4) 5
Fe1 Cl3 2.5530(4) .
Cl2 Fe1 2.5387(4) 2_545
Cl3 Fe1 2.5530(4) 2
N1 C1 1.459(5) .

loop_
_geom_torsion_atom_site_label_1
_geom_torsion_atom_site_label_2
_geom_torsion_atom_site_label_3
_geom_torsion_atom_site_label_4
_geom_torsion
_geom_torsion_site_symmetry_1
_geom_torsion_site_symmetry_4
Cl1 Fe1 Cl2 Fe1 174.310(18) 5 2_545
Cl1 Fe1 Cl2 Fe1 -5.690(19) . 2_545
Cl2 Fe1 Cl2 Fe1 168.709(19) 5 2_545
Cl3 Fe1 Cl2 Fe1 -96.10(2) 5 2_545
Cl3 Fe1 Cl2 Fe1 83.91(2) . 2_545
Cl1 Fe1 Cl3 Fe1 -0.361(17) 5 2
Cl1 Fe1 Cl3 Fe1 179.639(17) . 2
Cl2 Fe1 Cl3 Fe1 -90.40(2) 5 2
Cl2 Fe1 Cl3 Fe1 89.60(2) . 2
Cl3 Fe1 Cl3 Fe1 8.95(18) 5 2
